data_2234835
loop_
_publ_author_name
'Chen, Zhou'
'Wu, Jian'
'Li, Yahong'
'Hu, Bin'

_publ_section_title
;
 Bis{2-[(4-chlorophenyl)iminomethyl]pyrrol-1-ido-\k^2^<i>N</i>,<i>N</i>'}bis(dimethylamido-\k<i>N</i>)titanium(IV)
 toluene monosolvate
;
_journal_coeditor_code WM2614
_journal_issue 5
_journal_name_full 'Acta Crystallographica Section E'
_journal_page_first m596
_journal_page_last m597
_journal_paper_doi 10.1107/S1600536812014961
_journal_volume 68
_journal_year 2012
_chemical_formula_iupac '[Ti (C11 H8 Cl N2)2 (C2 H6 N)2], C7 H8'
_chemical_formula_moiety 'C26 H28 Cl2 N6 Ti, C7 H8'
_chemical_formula_sum 'C33 H36 Cl2 N6 Ti'
_chemical_formula_weight 635.48
_chemical_name_systematic
;
Bis{2-[(4-chlorophenyl)iminomethyl]pyrrol-1-ido-
\k^2^<i>N</i>,<i>N</i>'}bis(dimethylamido-\k<i>N</i>)titanium(IV)
toluene monosolvate
;
_space_group_IT_number 18
_symmetry_cell_setting orthorhombic
_symmetry_space_group_name_Hall 'P 2 2ab'
_symmetry_space_group_name_H-M 'P 21 21 2'
_atom_sites_solution_hydrogens geom
_atom_sites_solution_primary direct
_atom_sites_solution_secondary difmap
_audit_creation_method SHELXL-97
_cell_angle_alpha 90.00
_cell_angle_beta 90.00
_cell_angle_gamma 90.00
_cell_formula_units_Z 2
_cell_length_a 11.1952(4)
_cell_length_b 13.8545(6)
_cell_length_c 10.4651(3)
_cell_measurement_reflns_used 3510
_cell_measurement_temperature 296(2)
_cell_measurement_theta_max 25.267
_cell_measurement_theta_min 2.664
_cell_volume 1623.18(10)
_computing_cell_refinement 'SAINT (Bruker, 2005)'
_computing_data_collection 'APEX2 (Bruker, 2005)'
_computing_data_reduction 'SAINT (Bruker, 2005)'
_computing_molecular_graphics 'SHELXTL (Sheldrick, 2008)'
_computing_publication_material 'SHELXTL (Sheldrick, 2008)'
_computing_structure_refinement 'SHELXL97 (Sheldrick, 2008)'
_computing_structure_solution 'SHELXS97 (Sheldrick, 2008)'
_diffrn_ambient_temperature 296(2)
_diffrn_measured_fraction_theta_full 0.999
_diffrn_measured_fraction_theta_max 0.999
_diffrn_measurement_device_type 'Bruker APEXII CCD'
_diffrn_measurement_method '\f and \w scans'
_diffrn_radiation_monochromator graphite
_diffrn_radiation_source 'fine-focus sealed tube'
_diffrn_radiation_type MoK\a
_diffrn_radiation_wavelength 0.71073
_diffrn_reflns_av_R_equivalents 0.0214
_diffrn_reflns_av_sigmaI/netI 0.0290
_diffrn_reflns_limit_h_max 13
_diffrn_reflns_limit_h_min -13
_diffrn_reflns_limit_k_max 17
_diffrn_reflns_limit_k_min -6
_diffrn_reflns_limit_l_max 12
_diffrn_reflns_limit_l_min -12
_diffrn_reflns_number 7377
_diffrn_reflns_theta_full 25.98
_diffrn_reflns_theta_max 25.98
_diffrn_reflns_theta_min 1.95
_exptl_absorpt_coefficient_mu 0.460
_exptl_absorpt_correction_T_max 0.9136
_exptl_absorpt_correction_T_min 0.8858
_exptl_absorpt_correction_type multi-scan
_exptl_absorpt_process_details '(<i>SADABS</i>; Bruker, 2005)'
_exptl_crystal_colour red
_exptl_crystal_density_diffrn 1.300
_exptl_crystal_density_method 'not measured'
_exptl_crystal_description block
_exptl_crystal_F_000 664
_exptl_crystal_size_max 0.27
_exptl_crystal_size_mid 0.25
_exptl_crystal_size_min 0.20
_refine_diff_density_max 0.243
_refine_diff_density_min -0.807
_refine_ls_abs_structure_details 'Flack (1983), 1338 Friedel pairs'
_refine_ls_abs_structure_Flack 0.00(3)
_refine_ls_extinction_method none
_refine_ls_goodness_of_fit_ref 1.037
_refine_ls_hydrogen_treatment constr
_refine_ls_matrix_type full
_refine_ls_number_parameters 191
_refine_ls_number_reflns 3172
_refine_ls_number_restraints 0
_refine_ls_restrained_S_all 1.037
_refine_ls_R_factor_all 0.0399
_refine_ls_R_factor_gt 0.0348
_refine_ls_shift/su_max 0.000
_refine_ls_shift/su_mean 0.000
_refine_ls_structure_factor_coef Fsqd
_refine_ls_weighting_details 'calc w=1/[\s^2^(Fo^2^)+(0.0643P)^2^+0.1670P] where P=(Fo^2^+2Fc^2^)/3'
_refine_ls_weighting_scheme calc
_refine_ls_wR_factor_gt 0.0987
_refine_ls_wR_factor_ref 0.1031
_reflns_number_gt 2855
_reflns_number_total 3172
_reflns_threshold_expression I>2sigma(I)
_cod_data_source_file wm2614.cif
_cod_data_source_block I
_cod_database_code 2234835
_cod_database_fobs_code 2234835

loop_
_symmetry_equiv_pos_as_xyz
'x, y, z'
'-x, -y, z'
'-x+1/2, y+1/2, -z'
'x+1/2, -y+1/2, -z'

loop_
_atom_site_type_symbol
_atom_site_label
_atom_site_fract_x
_atom_site_fract_y
_atom_site_fract_z
_atom_site_U_iso_or_equiv
_atom_site_adp_type
_atom_site_calc_flag
_atom_site_refinement_flags
_atom_site_occupancy
_atom_site_symmetry_multiplicity
Ti Ti 0.5000 0.0000 -0.00125(4) 0.03946(15) Uani d S 1 2
N N3 0.37242(16) -0.00104(15) 0.17286(15) 0.0444(4) Uani d . 1 1
N N1 0.52139(16) 0.14665(13) 0.04575(18) 0.0468(4) Uani d . 1 1
C C7 0.32052(19) 0.07660(18) 0.2402(2) 0.0438(5) Uani d . 1 1
N N2 0.37235(18) 0.00986(16) -0.12037(17) 0.0511(4) Uani d . 1 1
C C8 0.25902(18) 0.14699(16) 0.1737(2) 0.0458(5) Uani d . 1 1
H H8 0.2554 0.1440 0.0850 0.055 Uiso calc R 1 1
C C9 0.2030(2) 0.22161(18) 0.2368(2) 0.0515(5) Uani d . 1 1
H H9 0.1606 0.2681 0.1915 0.062 Uiso calc R 1 1
C C2 0.5137(3) 0.30613(18) 0.0851(3) 0.0651(7) Uani d . 1 1
H H2 0.4953 0.3712 0.0762 0.078 Uiso calc R 1 1
C C13 0.3605(2) -0.08821(17) 0.2195(2) 0.0506(5) Uani d . 1 1
H H13 0.3171 -0.0985 0.2940 0.061 Uiso calc R 1 1
C C1 0.4781(2) 0.23225(17) 0.0050(2) 0.0551(6) Uani d . 1 1
H H1 0.4307 0.2404 -0.0672 0.066 Uiso calc R 1 1
C C12 0.3297(2) 0.0845(2) 0.3729(2) 0.0594(7) Uani d . 1 1
H H12 0.3734 0.0392 0.4187 0.071 Uiso calc R 1 1
C C11 0.2741(3) 0.1593(2) 0.4364(2) 0.0673(7) Uani d . 1 1
H H11 0.2796 0.1642 0.5248 0.081 Uiso calc R 1 1
C C3 0.5818(3) 0.2653(2) 0.1808(3) 0.0642(7) Uani d . 1 1
H H3 0.6179 0.2972 0.2487 0.077 Uiso calc R 1 1
C C10 0.2107(2) 0.22629(19) 0.3680(2) 0.0549(6) Uani d . 1 1
C C5 0.2535(2) -0.0300(2) -0.1037(3) 0.0651(7) Uani d . 1 1
H H5A 0.1973 0.0215 -0.0914 0.098 Uiso calc R 1 1
H H5B 0.2526 -0.0716 -0.0304 0.098 Uiso calc R 1 1
H H5C 0.2318 -0.0663 -0.1784 0.098 Uiso calc R 1 1
C C4 0.5856(2) 0.16622(17) 0.1551(2) 0.0505(5) Uani d . 1 1
C C14 1.0000 0.0000 0.3423(7) 0.135(2) Uani d S 1 2
C C15 0.9586(4) 0.0770(4) 0.4130(6) 0.1245(18) Uani d . 1 1
H H15 0.9309 0.1311 0.3696 0.149 Uiso calc R 1 1
C C16 0.9561(4) 0.0779(4) 0.5446(6) 0.1265(17) Uani d . 1 1
H H16 0.9251 0.1304 0.5888 0.152 Uiso calc R 1 1
C C6 0.3784(3) 0.0670(2) -0.2366(3) 0.0746(8) Uani d . 1 1
H H6A 0.3631 0.0264 -0.3091 0.112 Uiso calc R 1 1
H H6B 0.4565 0.0950 -0.2444 0.112 Uiso calc R 1 1
H H6C 0.3196 0.1174 -0.2332 0.112 Uiso calc R 1 1
C C17 1.0000 0.0000 0.6079(7) 0.117(2) Uani d S 1 2
H H17 1.0000 0.0000 0.6968 0.141 Uiso calc SR 1 2
Cl Cl 0.13535(9) 0.31837(6) 0.44888(7) 0.0879(3) Uani d . 1 1
C C18 1.0000 0.0000 0.2026(6) 0.135(2) Uani d S 1 2
H H18A 0.9518 0.0524 0.1720 0.203 Uiso calc PR 0.50 1
H H18B 0.9679 -0.0600 0.1720 0.203 Uiso calc PR 0.50 1
H H18C 1.0803 0.0075 0.1720 0.203 Uiso calc PR 0.50 1

loop_
_atom_site_aniso_label
_atom_site_aniso_U_11
_atom_site_aniso_U_22
_atom_site_aniso_U_33
_atom_site_aniso_U_12
_atom_site_aniso_U_13
_atom_site_aniso_U_23
Ti 0.0425(3) 0.0420(3) 0.0339(2) 0.0016(2) 0.000 0.000
N3 0.0455(9) 0.0466(9) 0.0413(8) -0.0013(10) 0.0007(7) 0.0020(9)
N1 0.0506(10) 0.0436(10) 0.0464(9) -0.0002(8) 0.0061(8) 0.0025(8)
C7 0.0420(10) 0.0498(12) 0.0397(10) -0.0017(10) 0.0044(9) 0.0029(9)
N2 0.0529(10) 0.0574(12) 0.0431(8) 0.0072(10) -0.0077(8) 0.0005(9)
C8 0.0482(12) 0.0519(13) 0.0374(10) -0.0034(10) 0.0014(9) 0.0001(9)
C9 0.0559(13) 0.0489(13) 0.0497(13) 0.0044(11) -0.0017(11) 0.0017(10)
C2 0.0718(17) 0.0404(12) 0.0831(17) 0.0009(13) 0.0133(15) 0.0038(12)
C13 0.0515(12) 0.0522(14) 0.0482(12) -0.0038(11) 0.0060(10) 0.0076(10)
C1 0.0579(13) 0.0496(13) 0.0579(12) 0.0034(10) 0.0104(13) 0.0122(11)
C12 0.0698(15) 0.0671(17) 0.0412(12) 0.0118(13) -0.0048(11) 0.0051(12)
C11 0.091(2) 0.0747(18) 0.0364(11) 0.0136(16) -0.0008(12) -0.0040(12)
C3 0.0696(16) 0.0471(14) 0.0760(17) -0.0076(12) 0.0056(14) -0.0090(13)
C10 0.0634(14) 0.0534(14) 0.0480(13) 0.0037(12) 0.0050(11) -0.0074(11)
C5 0.0571(15) 0.0772(18) 0.0611(15) 0.0017(13) -0.0155(12) -0.0110(12)
C4 0.0526(12) 0.0466(13) 0.0524(12) -0.0073(11) 0.0042(10) -0.0051(10)
C14 0.126(3) 0.178(5) 0.102(3) -0.114(4) 0.000 0.000
C15 0.095(3) 0.124(4) 0.154(5) -0.039(3) -0.043(3) 0.027(3)
C16 0.094(3) 0.144(5) 0.141(4) -0.012(3) -0.015(3) -0.020(4)
C6 0.087(2) 0.084(2) 0.0535(14) 0.0153(17) -0.0109(15) 0.0142(14)
C17 0.094(4) 0.153(6) 0.104(4) 0.016(5) 0.000 0.000
Cl 0.1167(7) 0.0798(5) 0.0672(4) 0.0314(5) 0.0061(4) -0.0202(4)
C18 0.126(3) 0.178(5) 0.102(3) -0.114(4) 0.000 0.000

loop_
_atom_type_symbol
_atom_type_description
_atom_type_scat_dispersion_real
_atom_type_scat_dispersion_imag
_atom_type_scat_source
C C 0.0033 0.0016 'International Tables Vol C Tables 4.2.6.8 and 6.1.1.4'
H H 0.0000 0.0000 'International Tables Vol C Tables 4.2.6.8 and 6.1.1.4'
N N 0.0061 0.0033 'International Tables Vol C Tables 4.2.6.8 and 6.1.1.4'
Ti Ti 0.2776 0.4457 'International Tables Vol C Tables 4.2.6.8 and 6.1.1.4'
Cl Cl 0.1484 0.1585 'International Tables Vol C Tables 4.2.6.8 and 6.1.1.4'

loop_
_geom_angle_atom_site_label_1
_geom_angle_atom_site_label_2
_geom_angle_atom_site_label_3
_geom_angle_site_symmetry_1
_geom_angle_site_symmetry_3
_geom_angle
N2 Ti N2 2_655 . 98.06(12)
N2 Ti N1 2_655 . 97.88(8)
N2 Ti N1 . . 99.75(8)
N2 Ti N1 2_655 2_655 99.76(8)
N2 Ti N1 . 2_655 97.88(8)
N1 Ti N1 . 2_655 152.96(10)
N2 Ti N3 2_655 2_655 93.02(7)
N2 Ti N3 . 2_655 168.31(8)
N1 Ti N3 . 2_655 74.92(8)
N1 Ti N3 2_655 2_655 83.81(7)
N2 Ti N3 2_655 . 168.31(8)
N2 Ti N3 . . 93.02(7)
N1 Ti N3 . . 83.81(7)
N1 Ti N3 2_655 . 74.92(8)
N3 Ti N3 2_655 . 76.19(8)
C13 N3 C7 . . 118.36(19)
C13 N3 Ti . . 111.21(16)
C7 N3 Ti . . 129.97(15)
C1 N1 C4 . . 106.1(2)
C1 N1 Ti . . 137.17(17)
C4 N1 Ti . . 116.32(15)
C8 C7 C12 . . 118.8(2)
C8 C7 N3 . . 119.42(19)
C12 C7 N3 . . 121.8(2)
C5 N2 C6 . . 110.5(2)
C5 N2 Ti . . 125.68(17)
C6 N2 Ti . . 123.6(2)
C9 C8 C7 . . 121.0(2)
C9 C8 H8 . . 119.5
C7 C8 H8 . . 119.5
C10 C9 C8 . . 119.0(2)
C10 C9 H9 . . 120.5
C8 C9 H9 . . 120.5
C3 C2 C1 . . 107.2(2)
C3 C2 H2 . . 126.4
C1 C2 H2 . . 126.4
N3 C13 C4 . 2_655 119.1(2)
N3 C13 H13 . . 120.5
C4 C13 H13 2_655 . 120.5
N1 C1 C2 . . 110.8(2)
N1 C1 H1 . . 124.6
C2 C1 H1 . . 124.6
C11 C12 C7 . . 120.3(2)
C11 C12 H12 . . 119.8
C7 C12 H12 . . 119.8
C10 C11 C12 . . 119.4(2)
C10 C11 H11 . . 120.3
C12 C11 H11 . . 120.3
C2 C3 C4 . . 106.3(3)
C2 C3 H3 . . 126.9
C4 C3 H3 . . 126.9
C11 C10 C9 . . 121.4(2)
C11 C10 Cl . . 119.41(19)
C9 C10 Cl . . 119.1(2)
N2 C5 H5A . . 109.5
N2 C5 H5B . . 109.5
H5A C5 H5B . . 109.5
N2 C5 H5C . . 109.5
H5A C5 H5C . . 109.5
H5B C5 H5C . . 109.5
N1 C4 C3 . . 109.6(2)
N1 C4 C13 . 2_655 118.0(2)
C3 C4 C13 . 2_655 132.4(2)
C15 C14 C15 . 2_755 115.0(7)
C15 C14 C18 . . 122.5(3)
C15 C14 C18 2_755 . 122.5(3)
C16 C15 C14 . . 123.4(6)
C16 C15 H15 . . 118.3
C14 C15 H15 . . 118.3
C17 C16 C15 . . 118.2(6)
C17 C16 H16 . . 120.9
C15 C16 H16 . . 120.9
N2 C6 H6A . . 109.5
N2 C6 H6B . . 109.5
H6A C6 H6B . . 109.5
N2 C6 H6C . . 109.5
H6A C6 H6C . . 109.5
H6B C6 H6C . . 109.5
C16 C17 C16 2_755 . 121.6(7)
C16 C17 H17 2_755 . 119.2
C16 C17 H17 . . 119.2
C14 C18 H18A . . 109.5
C14 C18 H18B . . 109.5
H18A C18 H18B . . 109.5
C14 C18 H18C . . 109.5
H18A C18 H18C . . 109.5
H18B C18 H18C . . 109.5

loop_
_geom_bond_atom_site_label_1
_geom_bond_atom_site_label_2
_geom_bond_site_symmetry_2
_geom_bond_distance
Ti N2 2_655 1.9013(19)
Ti N2 . 1.9013(19)
Ti N1 . 2.1041(19)
Ti N1 2_655 2.1042(19)
Ti N3 2_655 2.3152(17)
Ti N3 . 2.3152(17)
N3 C13 . 1.309(3)
N3 C7 . 1.411(3)
N1 C1 . 1.350(3)
N1 C4 . 1.378(3)
C7 C8 . 1.382(3)
C7 C12 . 1.397(3)
N2 C5 . 1.452(3)
N2 C6 . 1.453(3)
C8 C9 . 1.378(3)
C8 H8 . 0.9300
C9 C10 . 1.376(3)
C9 H9 . 0.9300
C2 C3 . 1.379(4)
C2 C1 . 1.382(4)
C2 H2 . 0.9300
C13 C4 2_655 1.409(3)
C13 H13 . 0.9300
C1 H1 . 0.9300
C12 C11 . 1.378(4)
C12 H12 . 0.9300
C11 C10 . 1.370(4)
C11 H11 . 0.9300
C3 C4 . 1.399(4)
C3 H3 . 0.9300
C10 Cl . 1.748(3)
C5 H5A . 0.9600
C5 H5B . 0.9600
C5 H5C . 0.9600
C4 C13 2_655 1.409(3)
C14 C15 . 1.378(6)
C14 C15 2_755 1.378(6)
C14 C18 . 1.462(8)
C15 C16 . 1.377(8)
C15 H15 . 0.9300
C16 C17 . 1.359(6)
C16 H16 . 0.9300
C6 H6A . 0.9600
C6 H6B . 0.9600
C6 H6C . 0.9600
C17 C16 2_755 1.359(6)
C17 H17 . 0.9300
C18 H18A . 0.9600
C18 H18B . 0.9600
C18 H18C . 0.9600
